data_7718769
loop_
_publ_author_name
'Hou, Chuan-Bing'
'Guo, Gui-Xiong'
'Dai, Li-Xiong'
'Li, Ying-Yu'
'Wang, Lin-Lin'
'Song, Hui-Hua'
'Xin, Xiu-Lan'
'Han, Hong-Liang'
'Wang, Xue-Dong'
'Li, Xing-Ru'
'Jin, Qiong-Hua'

_publ_section_title
;
 Construction and characterization of rare earth complexes for efficient
 emission tuning by tetraethyl ethylenebisphosphonate and tridentate
 chelating nitrogen ligands.
;
_journal_issue 24
_journal_name_full 'Dalton transactions (Cambridge, England : 2003)'
_journal_page_first 9594
_journal_page_last 9604
_journal_paper_doi 10.1039/d5dt00963d
_journal_volume 54
_journal_year 2025
_chemical_formula_sum 'C44 H52 Gd2 N14 O24 P2'
_chemical_formula_weight 1537.43
_space_group_crystal_system triclinic
_space_group_IT_number 2
_space_group_name_Hall '-P 1'
_space_group_name_H-M_alt 'P -1'
_atom_sites_solution_hydrogens geom
_audit_creation_method SHELXL-2018/3
_audit_update_record
;
2024-10-11 deposited with the CCDC.	2025-05-19 downloaded from the CCDC.
;
_cell_angle_alpha 73.044(13)
_cell_angle_beta 74.889(14)
_cell_angle_gamma 73.212(14)
_cell_formula_units_Z 1
_cell_length_a 9.376(5)
_cell_length_b 10.503(4)
_cell_length_c 16.422(7)
_cell_measurement_reflns_used 12798
_cell_measurement_temperature 296(2)
_cell_measurement_theta_max 74.0890
_cell_measurement_theta_min 5.1090
_cell_volume 1453.2(11)
_computing_structure_refinement 'SHELXL-2018/3 (Sheldrick, 2018)'
_diffrn_ambient_temperature 296(2)
_diffrn_measured_fraction_theta_full 0.997
_diffrn_measured_fraction_theta_max 0.997
_diffrn_measurement_device_type 'XtaLAB AFC12 (RINC): Kappa dual home/near'
_diffrn_radiation_type MoK\a
_diffrn_radiation_wavelength 0.71073
_diffrn_reflns_av_R_equivalents 0.1293
_diffrn_reflns_av_unetI/netI 0.1099
_diffrn_reflns_Laue_measured_fraction_full 0.997
_diffrn_reflns_Laue_measured_fraction_max 0.997
_diffrn_reflns_limit_h_max 11
_diffrn_reflns_limit_h_min -9
_diffrn_reflns_limit_k_max 12
_diffrn_reflns_limit_k_min -12
_diffrn_reflns_limit_l_max 19
_diffrn_reflns_limit_l_min -19
_diffrn_reflns_number 19486
_diffrn_reflns_point_group_measured_fraction_full 0.997
_diffrn_reflns_point_group_measured_fraction_max 0.997
_diffrn_reflns_theta_full 24.997
_diffrn_reflns_theta_max 24.997
_diffrn_reflns_theta_min 2.083
_exptl_absorpt_coefficient_mu 2.409
_exptl_absorpt_correction_T_max 0.5661
_exptl_absorpt_correction_T_min 0.3732
_exptl_absorpt_correction_type multi-scan
_exptl_absorpt_process_details
;
 SADABS 2016/2: Krause, L., Herbst-Irmer, R., Sheldrick G.M. & Stalke D.,
 J. Appl. Cryst. 48 (2015) 3-10
;
_exptl_crystal_density_diffrn 1.757
_exptl_crystal_description block
_exptl_crystal_F_000 764
_refine_diff_density_max 1.154
_refine_diff_density_min -1.224
_refine_diff_density_rms 0.172
_refine_ls_extinction_method none
_refine_ls_goodness_of_fit_ref 0.999
_refine_ls_hydrogen_treatment constr
_refine_ls_matrix_type full
_refine_ls_number_parameters 391
_refine_ls_number_reflns 5095
_refine_ls_number_restraints 0
_refine_ls_restrained_S_all 0.999
_refine_ls_R_factor_all 0.0621
_refine_ls_R_factor_gt 0.0487
_refine_ls_shift/su_max 0.001
_refine_ls_shift/su_mean 0.000
_refine_ls_structure_factor_coef Fsqd
_refine_ls_weighting_details 'w=1/[\s^2^(Fo^2^)] where P=(Fo^2^+2Fc^2^)/3'
_refine_ls_weighting_scheme calc
_refine_ls_wR_factor_gt 0.1060
_refine_ls_wR_factor_ref 0.1144
_reflns_Friedel_coverage 0.000
_reflns_number_gt 4206
_reflns_number_total 5095
_reflns_threshold_expression 'I > 2\s(I)'
_cod_data_source_file d5dt00963d2.cif
_cod_data_source_block lyy_23
_cod_depositor_comments 'Adding full bibliography for 7718766--7718775.cif.'
_cod_database_code 7718769
_shelx_shelxl_version_number 2018/3
_shelx_space_group_comment
;
The symmetry employed for this shelxl refinement is uniquely defined
by the following loop, which should always be used as a source of
symmetry information in preference to the above space-group names.
They are only intended as comments.
;

loop_
_space_group_symop_operation_xyz
'x, y, z'
'-x, -y, -z'

loop_
_atom_site_label
_atom_site_type_symbol
_atom_site_fract_x
_atom_site_fract_y
_atom_site_fract_z
_atom_site_U_iso_or_equiv
_atom_site_adp_type
_atom_site_occupancy
_atom_site_site_symmetry_order
_atom_site_calc_flag
_atom_site_refinement_flags_posn
_atom_site_refinement_flags_adp
_atom_site_refinement_flags_occupancy
_atom_site_disorder_assembly
_atom_site_disorder_group
Gd1 Gd 0.32643(4) 0.32300(3) 0.29175(2) 0.01626(12) Uani 1 1 d . . . . .
P002 P 0.2913(2) 0.58662(16) 0.08308(10) 0.0189(4) Uani 1 1 d . . . . .
O10 O 0.2757(5) 0.4802(4) 0.1648(3) 0.0247(11) Uani 1 1 d . . . . .
O5 O 0.2833(6) 0.5383(4) 0.3362(3) 0.0284(12) Uani 1 1 d . . . . .
O12 O 0.2674(6) 0.7335(5) 0.0960(3) 0.0299(12) Uani 1 1 d . . . . .
O4 O 0.4985(5) 0.4986(5) 0.2488(3) 0.0280(12) Uani 1 1 d . . . . .
O11 O 0.1722(6) 0.5857(4) 0.0330(3) 0.0254(11) Uani 1 1 d . . . . .
O1 O 0.5555(5) 0.2554(4) 0.1840(3) 0.0259(12) Uani 1 1 d . . . . .
O7 O 0.1942(6) 0.1271(4) 0.3518(3) 0.0272(11) Uani 1 1 d . . . . .
O2 O 0.4967(6) 0.0823(4) 0.2833(3) 0.0278(12) Uani 1 1 d . . . . .
N2 N 0.2303(6) 0.2800(5) 0.4551(3) 0.0163(12) Uani 1 1 d . . . . .
O8 O 0.2274(6) 0.2085(5) 0.2134(3) 0.0289(12) Uani 1 1 d . . . . .
N5 N 0.4079(7) 0.5747(6) 0.2947(4) 0.0263(14) Uani 1 1 d . . . . .
N1 N 0.5265(6) 0.2433(5) 0.3871(3) 0.0166(12) Uani 1 1 d . . . . .
N3 N 0.0434(6) 0.4111(5) 0.3397(3) 0.0198(12) Uani 1 1 d . . . . .
N4 N 0.5893(7) 0.1279(6) 0.2163(4) 0.0280(14) Uani 1 1 d . . . . .
N6 N 0.1848(7) 0.1162(6) 0.2788(4) 0.0305(15) Uani 1 1 d . . . . .
O6 O 0.4314(7) 0.6782(5) 0.3025(4) 0.0443(15) Uani 1 1 d . . . . .
O9 O 0.1357(8) 0.0268(6) 0.2719(4) 0.0585(18) Uani 1 1 d . . . . .
O3 O 0.7059(7) 0.0523(5) 0.1876(4) 0.0523(18) Uani 1 1 d . . . . .
C6 C 0.3244(7) 0.2083(6) 0.5107(4) 0.0189(14) Uani 1 1 d . . . . .
C16 C 0.4765(8) 0.5656(6) 0.0171(4) 0.0236(15) Uani 1 1 d . . . . .
H16A H 0.479368 0.644177 -0.031795 0.028 Uiso 1 1 calc R U . . .
H16B H 0.549251 0.562342 0.050625 0.028 Uiso 1 1 calc R U . . .
C3 C 0.7477(8) 0.1212(7) 0.4873(5) 0.0290(17) Uani 1 1 d . . . . .
H3 H 0.822363 0.077121 0.520426 0.035 Uiso 1 1 calc R U . . .
C12 C -0.1722(8) 0.4476(7) 0.4536(4) 0.0237(15) Uani 1 1 d . . . . .
H12 H -0.213053 0.435080 0.512685 0.028 Uiso 1 1 calc R U . . .
C5 C 0.4889(7) 0.1945(6) 0.4736(4) 0.0184(14) Uani 1 1 d . . . . .
C11 C -0.0218(7) 0.3911(6) 0.4249(4) 0.0176(14) Uani 1 1 d . . . . .
C1 C 0.6740(8) 0.2345(7) 0.3520(5) 0.0258(16) Uani 1 1 d . . . . .
H1 H 0.701096 0.271359 0.292927 0.031 Uiso 1 1 calc R U . . .
C15 C -0.0475(8) 0.4844(6) 0.2824(4) 0.0220(15) Uani 1 1 d . . . . .
H15 H -0.004535 0.496525 0.223692 0.026 Uiso 1 1 calc R U . . .
C10 C 0.0796(7) 0.3049(6) 0.4862(4) 0.0170(14) Uani 1 1 d . . . . .
C19 C 0.1297(9) 0.7983(7) 0.1495(6) 0.042(2) Uani 1 1 d . . . . .
H19A H 0.048249 0.754243 0.156171 0.050 Uiso 1 1 calc R U . . .
H19B H 0.148601 0.787965 0.206698 0.050 Uiso 1 1 calc R U . . .
C4 C 0.5980(8) 0.1346(7) 0.5253(4) 0.0252(16) Uani 1 1 d . . . . .
H4 H 0.569260 0.104192 0.585033 0.030 Uiso 1 1 calc R U . . .
C7 C 0.2712(8) 0.1541(6) 0.5967(4) 0.0250(16) Uani 1 1 d . . . . .
H7 H 0.339182 0.104515 0.633400 0.030 Uiso 1 1 calc R U . . .
C13 C -0.2618(8) 0.5238(7) 0.3927(5) 0.0258(16) Uani 1 1 d . . . . .
H13 H -0.363833 0.562529 0.410394 0.031 Uiso 1 1 calc R U . . .
C14 C -0.1970(8) 0.5417(6) 0.3046(5) 0.0231(15) Uani 1 1 d . . . . .
H14 H -0.254612 0.591395 0.262465 0.028 Uiso 1 1 calc R U . . .
C8 C 0.1186(8) 0.1733(7) 0.6281(4) 0.0277(17) Uani 1 1 d . . . . .
H8 H 0.081889 0.135280 0.685847 0.033 Uiso 1 1 calc R U . . .
C2 C 0.7873(8) 0.1733(7) 0.3996(5) 0.0287(17) Uani 1 1 d . . . . .
H2 H 0.888746 0.167326 0.372924 0.034 Uiso 1 1 calc R U . . .
C17 C 0.1214(9) 0.6968(7) -0.0388(4) 0.0291(17) Uani 1 1 d . . . . .
H17A H 0.195961 0.752136 -0.063961 0.035 Uiso 1 1 calc R U . . .
H17B H 0.025966 0.754977 -0.017682 0.035 Uiso 1 1 calc R U . . .
C20 C 0.0854(11) 0.9431(8) 0.1084(6) 0.051(3) Uani 1 1 d . . . . .
H20A H 0.073129 0.952918 0.050447 0.077 Uiso 1 1 calc R U . . .
H20B H 0.162653 0.987800 0.106361 0.077 Uiso 1 1 calc R U . . .
H20C H -0.008762 0.983827 0.141200 0.077 Uiso 1 1 calc R U . . .
C18 C 0.1017(12) 0.6363(9) -0.1058(5) 0.052(3) Uani 1 1 d . . . . .
H18A H 0.199289 0.591519 -0.133306 0.078 Uiso 1 1 calc R U . . .
H18B H 0.053378 0.707579 -0.148565 0.078 Uiso 1 1 calc R U . . .
H18C H 0.039913 0.571045 -0.078722 0.078 Uiso 1 1 calc R U . . .
C9 C 0.0189(8) 0.2501(6) 0.5731(4) 0.0223(15) Uani 1 1 d . . . . .
H9 H -0.085524 0.264968 0.593164 0.027 Uiso 1 1 calc R U . . .
C015 C 0.5104(15) -0.0881(13) 0.1213(9) 0.093(4) Uani 1 1 d . . . . .
H01A H 0.515755 0.005093 0.094019 0.139 Uiso 1 1 calc R U . . .
H01B H 0.477434 -0.097993 0.182793 0.139 Uiso 1 1 calc R U . . .
H01C H 0.439415 -0.112129 0.098808 0.139 Uiso 1 1 calc R U . . .
C016 C 0.6567(17) -0.1760(14) 0.1037(9) 0.085(4) Uani 1 1 d . . . . .
N017 N 0.7781(16) -0.2333(14) 0.1011(9) 0.149(7) Uani 1 1 d . . . . .

loop_
_atom_site_aniso_label
_atom_site_aniso_U_11
_atom_site_aniso_U_22
_atom_site_aniso_U_33
_atom_site_aniso_U_23
_atom_site_aniso_U_13
_atom_site_aniso_U_12
Gd1 0.01598(19) 0.01901(18) 0.01064(17) -0.00230(12) -0.00058(12) -0.00223(12)
P002 0.0193(9) 0.0208(8) 0.0129(8) -0.0033(7) -0.0010(7) -0.0013(7)
O10 0.026(3) 0.026(2) 0.013(2) 0.0040(19) -0.003(2) 0.000(2)
O5 0.031(3) 0.025(2) 0.025(3) -0.010(2) 0.004(2) -0.005(2)
O12 0.029(3) 0.025(2) 0.033(3) -0.017(2) 0.000(2) 0.001(2)
O4 0.020(3) 0.030(3) 0.029(3) -0.004(2) 0.000(2) -0.006(2)
O11 0.029(3) 0.027(2) 0.020(2) 0.002(2) -0.010(2) -0.009(2)
O1 0.025(3) 0.022(2) 0.017(2) -0.001(2) 0.004(2) 0.004(2)
O7 0.029(3) 0.023(2) 0.026(3) -0.005(2) 0.003(2) -0.009(2)
O2 0.027(3) 0.026(2) 0.023(3) 0.001(2) -0.001(2) -0.007(2)
N2 0.018(3) 0.017(3) 0.014(3) -0.006(2) -0.003(2) -0.002(2)
O8 0.030(3) 0.039(3) 0.018(2) -0.005(2) -0.006(2) -0.008(2)
N5 0.024(3) 0.026(3) 0.027(3) -0.004(3) -0.010(3) -0.002(3)
N1 0.011(3) 0.027(3) 0.011(3) -0.004(2) -0.001(2) -0.005(2)
N3 0.026(3) 0.021(3) 0.015(3) -0.006(2) -0.006(2) -0.006(2)
N4 0.019(3) 0.034(3) 0.030(3) -0.008(3) -0.003(3) -0.005(3)
N6 0.028(4) 0.037(3) 0.029(4) -0.015(3) 0.004(3) -0.013(3)
O6 0.041(4) 0.028(3) 0.073(4) -0.020(3) -0.014(3) -0.011(2)
O9 0.072(5) 0.068(4) 0.059(4) -0.035(4) 0.006(4) -0.047(4)
O3 0.032(3) 0.038(3) 0.067(4) -0.023(3) 0.020(3) 0.007(3)
C6 0.019(3) 0.016(3) 0.020(3) -0.005(3) 0.000(3) -0.003(3)
C16 0.020(4) 0.027(3) 0.023(4) -0.009(3) -0.002(3) -0.002(3)
C3 0.029(4) 0.026(4) 0.028(4) 0.003(3) -0.016(3) 0.000(3)
C12 0.022(4) 0.032(4) 0.021(4) -0.013(3) -0.003(3) -0.007(3)
C5 0.019(3) 0.016(3) 0.017(3) -0.001(3) -0.003(3) -0.003(3)
C11 0.011(3) 0.026(3) 0.018(3) -0.011(3) 0.002(3) -0.007(3)
C1 0.022(4) 0.031(4) 0.020(4) -0.003(3) 0.001(3) -0.008(3)
C15 0.018(4) 0.026(3) 0.020(3) 0.001(3) -0.005(3) -0.007(3)
C10 0.023(4) 0.014(3) 0.012(3) -0.003(2) 0.000(3) -0.004(3)
C19 0.031(5) 0.035(4) 0.045(5) -0.016(4) 0.011(4) 0.005(3)
C4 0.030(4) 0.030(4) 0.018(3) 0.001(3) -0.006(3) -0.015(3)
C7 0.027(4) 0.022(3) 0.021(4) -0.003(3) -0.003(3) 0.000(3)
C13 0.014(3) 0.027(4) 0.041(4) -0.019(3) -0.003(3) -0.002(3)
C14 0.021(4) 0.023(3) 0.028(4) -0.009(3) -0.009(3) -0.002(3)
C8 0.032(4) 0.028(4) 0.014(3) 0.001(3) 0.004(3) -0.005(3)
C2 0.015(4) 0.032(4) 0.035(4) -0.008(3) -0.002(3) -0.002(3)
C17 0.030(4) 0.027(4) 0.023(4) 0.012(3) -0.014(3) -0.003(3)
C20 0.052(6) 0.039(5) 0.049(5) -0.018(4) -0.019(5) 0.029(4)
C18 0.079(7) 0.058(6) 0.031(5) -0.003(4) -0.028(5) -0.026(5)
C9 0.017(4) 0.024(3) 0.022(4) -0.009(3) 0.008(3) -0.007(3)
C015 0.074(9) 0.109(10) 0.107(11) -0.021(9) -0.032(8) -0.031(8)
C016 0.072(9) 0.085(9) 0.087(10) -0.010(7) 0.006(8) -0.028(7)
N017 0.096(11) 0.139(11) 0.119(11) 0.023(9) 0.047(9) 0.002(9)

loop_
_atom_type_symbol
_atom_type_description
_atom_type_scat_dispersion_real
_atom_type_scat_dispersion_imag
_atom_type_scat_source
C C 0.0033 0.0016 'International Tables Vol C Tables 4.2.6.8 and 6.1.1.4'
H H 0.0000 0.0000 'International Tables Vol C Tables 4.2.6.8 and 6.1.1.4'
Gd Gd -0.1653 3.9035 'International Tables Vol C Tables 4.2.6.8 and 6.1.1.4'
N N 0.0061 0.0033 'International Tables Vol C Tables 4.2.6.8 and 6.1.1.4'
O O 0.0106 0.0060 'International Tables Vol C Tables 4.2.6.8 and 6.1.1.4'
P P 0.1023 0.0942 'International Tables Vol C Tables 4.2.6.8 and 6.1.1.4'

loop_
_geom_angle_atom_site_label_1
_geom_angle_atom_site_label_2
_geom_angle_atom_site_label_3
_geom_angle
_geom_angle_site_symmetry_1
_geom_angle_site_symmetry_3
_geom_angle_publ_flag
O10 Gd1 O5 79.84(17) . . ?
O10 Gd1 O1 77.39(15) . . ?
O5 Gd1 O1 119.48(16) . . ?
O10 Gd1 O8 73.41(17) . . ?
O5 Gd1 O8 143.19(16) . . ?
O1 Gd1 O8 78.93(17) . . ?
O10 Gd1 O7 119.66(18) . . ?
O5 Gd1 O7 131.41(16) . . ?
O1 Gd1 O7 108.51(16) . . ?
O8 Gd1 O7 51.00(16) . . ?
O10 Gd1 N3 81.02(16) . . ?
O5 Gd1 N3 71.11(17) . . ?
O1 Gd1 N3 153.30(17) . . ?
O8 Gd1 N3 80.01(17) . . ?
O7 Gd1 N3 69.32(16) . . ?
O10 Gd1 N2 140.63(15) . . ?
O5 Gd1 N2 71.59(16) . . ?
O1 Gd1 N2 140.56(16) . . ?
O8 Gd1 N2 115.92(17) . . ?
O7 Gd1 N2 66.65(17) . . ?
N3 Gd1 N2 64.60(17) . . ?
O10 Gd1 N1 139.26(17) . . ?
O5 Gd1 N1 82.17(17) . . ?
O1 Gd1 N1 80.30(16) . . ?
O8 Gd1 N1 134.29(16) . . ?
O7 Gd1 N1 99.58(17) . . ?
N3 Gd1 N1 126.37(17) . . ?
N2 Gd1 N1 63.09(17) . . ?
O10 Gd1 O2 119.09(15) . . ?
O5 Gd1 O2 148.23(17) . . ?
O1 Gd1 O2 50.32(14) . . ?
O8 Gd1 O2 68.48(16) . . ?
O7 Gd1 O2 64.19(15) . . ?
N3 Gd1 O2 133.37(16) . . ?
N2 Gd1 O2 98.98(15) . . ?
N1 Gd1 O2 66.87(17) . . ?
O10 Gd1 O4 70.60(17) . . ?
O5 Gd1 O4 50.10(16) . . ?
O1 Gd1 O4 69.48(16) . . ?
O8 Gd1 O4 136.11(16) . . ?
O7 Gd1 O4 169.32(15) . . ?
N3 Gd1 O4 117.42(16) . . ?
N2 Gd1 O4 107.81(16) . . ?
N1 Gd1 O4 69.79(16) . . ?
O2 Gd1 O4 109.09(15) . . ?
O10 Gd1 N6 97.44(18) . . ?
O5 Gd1 N6 145.63(17) . . ?
O1 Gd1 N6 92.74(17) . . ?
O8 Gd1 N6 25.67(16) . . ?
O7 Gd1 N6 25.42(16) . . ?
N3 Gd1 N6 74.62(17) . . ?
N2 Gd1 N6 91.58(17) . . ?
N1 Gd1 N6 117.37(17) . . ?
O2 Gd1 N6 61.97(17) . . ?
O4 Gd1 N6 160.07(16) . . ?
O10 Gd1 N4 98.83(16) . . ?
O5 Gd1 N4 136.92(17) . . ?
O1 Gd1 N4 24.91(14) . . ?
O8 Gd1 N4 73.04(17) . . ?
O7 Gd1 N4 86.96(16) . . ?
N3 Gd1 N4 151.78(18) . . ?
N2 Gd1 N4 120.54(16) . . ?
N1 Gd1 N4 71.06(17) . . ?
O2 Gd1 N4 25.44(15) . . ?
O4 Gd1 N4 88.45(16) . . ?
N6 Gd1 N4 77.45(17) . . ?
O10 P002 O11 106.8(3) . . ?
O10 P002 O12 114.3(3) . . ?
O11 P002 O12 109.8(3) . . ?
O10 P002 C16 114.6(3) . . ?
O11 P002 C16 110.7(3) . . ?
O12 P002 C16 100.6(3) . . ?
P002 O10 Gd1 161.7(3) . . ?
N5 O5 Gd1 99.7(4) . . ?
C19 O12 P002 122.2(5) . . ?
N5 O4 Gd1 93.6(4) . . ?
C17 O11 P002 124.3(5) . . ?
N4 O1 Gd1 99.7(4) . . ?
N6 O7 Gd1 95.5(4) . . ?
N4 O2 Gd1 93.8(3) . . ?
C10 N2 C6 118.5(5) . . ?
C10 N2 Gd1 119.2(4) . . ?
C6 N2 Gd1 121.0(4) . . ?
N6 O8 Gd1 97.6(4) . . ?
O6 N5 O4 123.9(6) . . ?
O6 N5 O5 119.5(6) . . ?
O4 N5 O5 116.6(6) . . ?
O6 N5 Gd1 174.2(5) . . ?
O4 N5 Gd1 61.7(3) . . ?
O5 N5 Gd1 54.9(3) . . ?
C1 N1 C5 117.7(6) . . ?
C1 N1 Gd1 121.0(4) . . ?
C5 N1 Gd1 120.9(4) . . ?
C15 N3 C11 117.0(6) . . ?
C15 N3 Gd1 122.0(4) . . ?
C11 N3 Gd1 120.9(4) . . ?
O3 N4 O1 122.7(6) . . ?
O3 N4 O2 121.2(6) . . ?
O1 N4 O2 116.1(5) . . ?
O3 N4 Gd1 174.2(6) . . ?
O1 N4 Gd1 55.4(3) . . ?
O2 N4 Gd1 60.8(3) . . ?
O9 N6 O7 121.8(6) . . ?
O9 N6 O8 122.6(7) . . ?
O7 N6 O8 115.5(6) . . ?
O9 N6 Gd1 175.9(6) . . ?
O7 N6 Gd1 59.1(3) . . ?
O8 N6 Gd1 56.8(3) . . ?
N2 C6 C7 122.1(6) . . ?
N2 C6 C5 115.5(5) . . ?
C7 C6 C5 122.3(6) . . ?
C16 C16 P002 112.5(6) 2_665 . ?
C16 C16 H16A 109.1 2_665 . ?
P002 C16 H16A 109.1 . . ?
C16 C16 H16B 109.1 2_665 . ?
P002 C16 H16B 109.1 . . ?
H16A C16 H16B 107.8 . . ?
C4 C3 C2 119.5(7) . . ?
C4 C3 H3 120.3 . . ?
C2 C3 H3 120.3 . . ?
C11 C12 C13 118.7(6) . . ?
C11 C12 H12 120.7 . . ?
C13 C12 H12 120.7 . . ?
N1 C5 C4 122.0(6) . . ?
N1 C5 C6 116.4(6) . . ?
C4 C5 C6 121.6(6) . . ?
N3 C11 C12 122.5(6) . . ?
N3 C11 C10 115.8(5) . . ?
C12 C11 C10 121.7(6) . . ?
N1 C1 C2 122.9(6) . . ?
N1 C1 H1 118.6 . . ?
C2 C1 H1 118.6 . . ?
N3 C15 C14 124.5(6) . . ?
N3 C15 H15 117.7 . . ?
C14 C15 H15 117.7 . . ?
N2 C10 C9 121.7(6) . . ?
N2 C10 C11 117.6(5) . . ?
C9 C10 C11 120.7(6) . . ?
C20 C19 O12 109.6(7) . . ?
C20 C19 H19A 109.8 . . ?
O12 C19 H19A 109.8 . . ?
C20 C19 H19B 109.8 . . ?
O12 C19 H19B 109.8 . . ?
H19A C19 H19B 108.2 . . ?
C3 C4 C5 119.1(6) . . ?
C3 C4 H4 120.5 . . ?
C5 C4 H4 120.5 . . ?
C8 C7 C6 119.9(7) . . ?
C8 C7 H7 120.1 . . ?
C6 C7 H7 120.1 . . ?
C12 C13 C14 119.3(6) . . ?
C12 C13 H13 120.3 . . ?
C14 C13 H13 120.3 . . ?
C15 C14 C13 117.9(6) . . ?
C15 C14 H14 121.1 . . ?
C13 C14 H14 121.1 . . ?
C7 C8 C9 119.3(6) . . ?
C7 C8 H8 120.3 . . ?
C9 C8 H8 120.3 . . ?
C3 C2 C1 118.8(7) . . ?
C3 C2 H2 120.6 . . ?
C1 C2 H2 120.6 . . ?
O11 C17 C18 108.9(6) . . ?
O11 C17 H17A 109.9 . . ?
C18 C17 H17A 109.9 . . ?
O11 C17 H17B 109.9 . . ?
C18 C17 H17B 109.9 . . ?
H17A C17 H17B 108.3 . . ?
C19 C20 H20A 109.5 . . ?
C19 C20 H20B 109.5 . . ?
H20A C20 H20B 109.5 . . ?
C19 C20 H20C 109.5 . . ?
H20A C20 H20C 109.5 . . ?
H20B C20 H20C 109.5 . . ?
C17 C18 H18A 109.5 . . ?
C17 C18 H18B 109.5 . . ?
H18A C18 H18B 109.5 . . ?
C17 C18 H18C 109.5 . . ?
H18A C18 H18C 109.5 . . ?
H18B C18 H18C 109.5 . . ?
C8 C9 C10 118.3(6) . . ?
C8 C9 H9 120.8 . . ?
C10 C9 H9 120.8 . . ?
C016 C015 H01A 109.5 . . ?
C016 C015 H01B 109.5 . . ?
H01A C015 H01B 109.5 . . ?
C016 C015 H01C 109.5 . . ?
H01A C015 H01C 109.5 . . ?
H01B C015 H01C 109.5 . . ?
N017 C016 C015 166(2) . . ?

loop_
_geom_bond_atom_site_label_1
_geom_bond_atom_site_label_2
_geom_bond_distance
_geom_bond_site_symmetry_2
_geom_bond_publ_flag
Gd1 O10 2.314(4) . ?
Gd1 O5 2.468(5) . ?
Gd1 O1 2.474(4) . ?
Gd1 O8 2.476(5) . ?
Gd1 O7 2.529(5) . ?
Gd1 N3 2.537(6) . ?
Gd1 N2 2.546(5) . ?
Gd1 N1 2.556(5) . ?
Gd1 O2 2.592(5) . ?
Gd1 O4 2.621(5) . ?
Gd1 N6 2.935(7) . ?
Gd1 N4 2.963(6) . ?
P002 O10 1.479(4) . ?
P002 O11 1.553(5) . ?
P002 O12 1.563(5) . ?
P002 C16 1.782(7) . ?
O5 N5 1.290(8) . ?
O12 C19 1.467(8) . ?
O4 N5 1.247(7) . ?
O11 C17 1.465(7) . ?
O1 N4 1.266(7) . ?
O7 N6 1.266(8) . ?
O2 N4 1.276(7) . ?
N2 C10 1.347(8) . ?
N2 C6 1.348(8) . ?
O8 N6 1.282(7) . ?
N5 O6 1.218(8) . ?
N1 C1 1.340(9) . ?
N1 C5 1.350(8) . ?
N3 C15 1.349(8) . ?
N3 C11 1.354(8) . ?
N4 O3 1.223(7) . ?
N6 O9 1.202(8) . ?
C6 C7 1.376(9) . ?
C6 C5 1.484(9) . ?
C16 C16 1.542(13) 2_665 ?
C16 H16A 0.9700 . ?
C16 H16B 0.9700 . ?
C3 C4 1.364(10) . ?
C3 C2 1.375(10) . ?
C3 H3 0.9300 . ?
C12 C11 1.377(9) . ?
C12 C13 1.390(10) . ?
C12 H12 0.9300 . ?
C5 C4 1.391(9) . ?
C11 C10 1.486(9) . ?
C1 C2 1.378(10) . ?
C1 H1 0.9300 . ?
C15 C14 1.354(9) . ?
C15 H15 0.9300 . ?
C10 C9 1.407(9) . ?
C19 C20 1.457(10) . ?
C19 H19A 0.9700 . ?
C19 H19B 0.9700 . ?
C4 H4 0.9300 . ?
C7 C8 1.365(10) . ?
C7 H7 0.9300 . ?
C13 C14 1.394(10) . ?
C13 H13 0.9300 . ?
C14 H14 0.9300 . ?
C8 C9 1.385(10) . ?
C8 H8 0.9300 . ?
C2 H2 0.9300 . ?
C17 C18 1.493(11) . ?
C17 H17A 0.9700 . ?
C17 H17B 0.9700 . ?
C20 H20A 0.9600 . ?
C20 H20B 0.9600 . ?
C20 H20C 0.9600 . ?
C18 H18A 0.9600 . ?
C18 H18B 0.9600 . ?
C18 H18C 0.9600 . ?
C9 H9 0.9300 . ?
C015 C016 1.427(17) . ?
C015 H01A 0.9600 . ?
C015 H01B 0.9600 . ?
C015 H01C 0.9600 . ?
C016 N017 1.120(17) . ?

loop_
_geom_torsion_atom_site_label_1
_geom_torsion_atom_site_label_2
_geom_torsion_atom_site_label_3
_geom_torsion_atom_site_label_4
_geom_torsion
_geom_torsion_site_symmetry_1
_geom_torsion_site_symmetry_2
_geom_torsion_site_symmetry_3
_geom_torsion_site_symmetry_4
_geom_torsion_publ_flag
O11 P002 O10 Gd1 163.1(9) . . . . ?
O12 P002 O10 Gd1 -75.3(9) . . . . ?
C16 P002 O10 Gd1 40.1(10) . . . . ?
O10 P002 O12 C19 -54.8(7) . . . . ?
O11 P002 O12 C19 65.2(6) . . . . ?
C16 P002 O12 C19 -178.1(6) . . . . ?
O10 P002 O11 C17 163.1(5) . . . . ?
O12 P002 O11 C17 38.7(6) . . . . ?
C16 P002 O11 C17 -71.5(6) . . . . ?
Gd1 O4 N5 O6 178.0(6) . . . . ?
Gd1 O4 N5 O5 -1.4(6) . . . . ?
Gd1 O5 N5 O6 -177.9(5) . . . . ?
Gd1 O5 N5 O4 1.5(6) . . . . ?
Gd1 O1 N4 O3 -173.4(7) . . . . ?
Gd1 O1 N4 O2 4.1(6) . . . . ?
Gd1 O2 N4 O3 173.7(7) . . . . ?
Gd1 O2 N4 O1 -3.9(6) . . . . ?
Gd1 O7 N6 O9 175.4(7) . . . . ?
Gd1 O7 N6 O8 -6.4(6) . . . . ?
Gd1 O8 N6 O9 -175.2(7) . . . . ?
Gd1 O8 N6 O7 6.5(6) . . . . ?
C10 N2 C6 C7 3.4(9) . . . . ?
Gd1 N2 C6 C7 -163.3(5) . . . . ?
C10 N2 C6 C5 -175.2(5) . . . . ?
Gd1 N2 C6 C5 18.1(7) . . . . ?
O10 P002 C16 C16 64.6(8) . . . 2_665 ?
O11 P002 C16 C16 -56.2(7) . . . 2_665 ?
O12 P002 C16 C16 -172.2(6) . . . 2_665 ?
C1 N1 C5 C4 -1.2(10) . . . . ?
Gd1 N1 C5 C4 171.7(5) . . . . ?
C1 N1 C5 C6 178.8(6) . . . . ?
Gd1 N1 C5 C6 -8.3(7) . . . . ?
N2 C6 C5 N1 -6.3(8) . . . . ?
C7 C6 C5 N1 175.2(6) . . . . ?
N2 C6 C5 C4 173.7(6) . . . . ?
C7 C6 C5 C4 -4.8(10) . . . . ?
C15 N3 C11 C12 -3.1(10) . . . . ?
Gd1 N3 C11 C12 174.1(5) . . . . ?
C15 N3 C11 C10 177.5(6) . . . . ?
Gd1 N3 C11 C10 -5.3(7) . . . . ?
C13 C12 C11 N3 2.5(10) . . . . ?
C13 C12 C11 C10 -178.1(6) . . . . ?
C5 N1 C1 C2 2.8(10) . . . . ?
Gd1 N1 C1 C2 -170.1(5) . . . . ?
C11 N3 C15 C14 1.9(10) . . . . ?
Gd1 N3 C15 C14 -175.3(5) . . . . ?
C6 N2 C10 C9 -4.5(9) . . . . ?
Gd1 N2 C10 C9 162.5(5) . . . . ?
C6 N2 C10 C11 176.5(6) . . . . ?
Gd1 N2 C10 C11 -16.6(7) . . . . ?
N3 C11 C10 N2 14.4(9) . . . . ?
C12 C11 C10 N2 -165.0(6) . . . . ?
N3 C11 C10 C9 -164.6(6) . . . . ?
C12 C11 C10 C9 15.9(10) . . . . ?
P002 O12 C19 C20 -141.0(7) . . . . ?
C2 C3 C4 C5 3.4(11) . . . . ?
N1 C5 C4 C3 -1.9(10) . . . . ?
C6 C5 C4 C3 178.1(6) . . . . ?
N2 C6 C7 C8 -0.4(11) . . . . ?
C5 C6 C7 C8 178.0(6) . . . . ?
C11 C12 C13 C14 -0.5(10) . . . . ?
N3 C15 C14 C13 0.0(11) . . . . ?
C12 C13 C14 C15 -0.7(10) . . . . ?
C6 C7 C8 C9 -1.5(11) . . . . ?
C4 C3 C2 C1 -1.8(11) . . . . ?
N1 C1 C2 C3 -1.3(11) . . . . ?
P002 O11 C17 C18 141.3(6) . . . . ?
C7 C8 C9 C10 0.4(10) . . . . ?
N2 C10 C9 C8 2.6(10) . . . . ?
C11 C10 C9 C8 -178.4(6) . . . . ?
